data_7050434
loop_
_publ_author_name
'Vitoria, Pablo'
'Ugalde, Mar\'ia'
'Guti\'errez-Zorrilla, Juan M.'
'Rom\'an, Pascual'
'Luque, Antonio'
'San Felices, Leire'
'Garc\'ia-Tojal, Javier'

_publ_section_title
;
 Organic--inorganic hybrids based on four-electron reduced Keggin
 \b-isomer phosphododecamolybdates and diazines
;
_journal_issue 2
_journal_name_full 'New Journal of Chemistry'
_journal_page_first 399
_journal_paper_doi 10.1039/b207243b
_journal_volume 27
_journal_year 2003
_chemical_compound_source 'synthesis as described'
_chemical_formula_moiety 'H4 Mo12 O40 P, 3(C4 H5 N2), 9(H2 O)'
_chemical_formula_sum 'C12 H37 Mo12 N6 O49 P'
_chemical_formula_weight 2231.73
_chemical_name_systematic
;
?
;
_space_group_IT_number 2
_symmetry_cell_setting triclinic
_symmetry_Int_Tables_number 2
_symmetry_space_group_name_Hall '-P 1'
_symmetry_space_group_name_H-M 'P -1'
_atom_sites_solution_hydrogens geom
_atom_sites_solution_primary direct
_atom_sites_solution_secondary difmap
_audit_creation_date 2002-07-22T18:11:37-00:00
_audit_creation_method 'WinGX routine CIF_UPDATE'
_cell_angle_alpha 72.04(9)
_cell_angle_beta 79.76(12)
_cell_angle_gamma 62.95(9)
_cell_formula_units_Z 2
_cell_length_a 12.6880(18)
_cell_length_b 12.853(11)
_cell_length_c 18.60(3)
_cell_measurement_reflns_used 25
_cell_measurement_temperature 293(2)
_cell_measurement_theta_max 14.2
_cell_measurement_theta_min 11.3
_cell_measurement_wavelength 0.71069
_cell_volume 2567(5)
_computing_cell_refinement 'CAD4 Express (Enraf Nonius, 1994)'
_computing_data_collection 'CAD4 Express (Enraf Nonius, 1994)'
_computing_data_reduction 'XCAD4 (Harms & Wocadlo, 1995)'
_computing_molecular_graphics 'Ortep-3 for Windows (Farrugia, 1997)'
_computing_publication_material 'WinGX publication routines (Farrugia, 1999)'
_computing_structure_refinement 'SHELXL-97 (Sheldrick, 1997)'
_computing_structure_solution DIRDIF99.2
_diffrn_ambient_temperature 293(2)
_diffrn_detector 'scintillation LiI'
_diffrn_detector_dtime 1.195
_diffrn_measured_fraction_theta_full 0.997
_diffrn_measured_fraction_theta_max 0.997
_diffrn_measurement_device '\k-geometry diffractometer'
_diffrn_measurement_device_type 'Enraf Nonius TurboCAD4'
_diffrn_measurement_method 'non-profiled omega/2theta scans'
_diffrn_orient_matrix_type
;
x-axis points to radiation source
the matrix is specified in reciprocal space
;
_diffrn_orient_matrix_UB_11 -0.020762
_diffrn_orient_matrix_UB_12 0.087278
_diffrn_orient_matrix_UB_13 -0.006594
_diffrn_orient_matrix_UB_21 -0.029733
_diffrn_orient_matrix_UB_22 0.020395
_diffrn_orient_matrix_UB_23 -0.051267
_diffrn_orient_matrix_UB_31 -0.080873
_diffrn_orient_matrix_UB_32 0.012328
_diffrn_orient_matrix_UB_33 0.023231
_diffrn_radiation_monochromator graphite
_diffrn_radiation_probe x-ray
_diffrn_radiation_type MoK\a
_diffrn_radiation_wavelength 0.7107
_diffrn_reflns_av_R_equivalents 0.0282
_diffrn_reflns_av_unetI/netI 0.017
_diffrn_reflns_limit_h_max 17
_diffrn_reflns_limit_h_min -17
_diffrn_reflns_limit_k_max 18
_diffrn_reflns_limit_k_min -17
_diffrn_reflns_limit_l_max 26
_diffrn_reflns_limit_l_min 0
_diffrn_reflns_number 15291
_diffrn_reflns_theta_full 29.96
_diffrn_reflns_theta_max 29.96
_diffrn_reflns_theta_min 1.8
_diffrn_source 'Enraf Nonius FR590'
_diffrn_standards_decay_% 5
_diffrn_standards_interval_time 60
_diffrn_standards_number 2
_exptl_absorpt_coefficient_mu 2.983
_exptl_absorpt_correction_T_max 1.000
_exptl_absorpt_correction_T_min 0.723
_exptl_absorpt_correction_type empirical
_exptl_absorpt_process_details
;
DIFABS (Walker, N.; Stuart, D. Acta Cryst. 1983, A39, 158.)
;
_exptl_crystal_colour 'Dark blue'
_exptl_crystal_density_diffrn 2.887
_exptl_crystal_density_method 'not measured'
_exptl_crystal_description prism
_exptl_crystal_F_000 2124
_exptl_crystal_size_max 0.34
_exptl_crystal_size_mid 0.33
_exptl_crystal_size_min 0.3
_refine_diff_density_max 2.205
_refine_diff_density_min -3.001
_refine_diff_density_rms 0.29
_refine_ls_extinction_method none
_refine_ls_goodness_of_fit_ref 1.214
_refine_ls_hydrogen_treatment mixed
_refine_ls_matrix_type full
_refine_ls_number_parameters 721
_refine_ls_number_reflns 14863
_refine_ls_number_restraints 0
_refine_ls_restrained_S_all 1.214
_refine_ls_R_factor_all 0.0553
_refine_ls_R_factor_gt 0.0482
_refine_ls_shift/su_max 0.001
_refine_ls_shift/su_mean 0
_refine_ls_structure_factor_coef Fsqd
_refine_ls_weighting_details 'calc w==1/[\s^2^(Fo^2^)+(0.0706P)^2^+11.1013P] where P==(Fo^2^+2Fc^2^)/3'
_refine_ls_weighting_scheme calc
_refine_ls_wR_factor_gt 0.132
_refine_ls_wR_factor_ref 0.1343
_reflns_number_gt 13239
_reflns_number_total 14863
_reflns_threshold_expression >2sigma(I)
_cod_data_source_file b207243b.txt
_cod_data_source_block 1
_cod_original_cell_volume 2567(4)
_cod_original_formula_sum 'C12 H37 Mo12 N6 O49 P1'
_cod_database_code 7050434
_diffrn_standards_decay_corr_max 1.148
_diffrn_standards_decay_corr_min 0.958

loop_
_symmetry_equiv_pos_as_xyz
'x, y, z'
'-x, -y, -z'

loop_
_atom_site_label
_atom_site_type_symbol
_atom_site_fract_x
_atom_site_fract_y
_atom_site_fract_z
_atom_site_U_iso_or_equiv
_atom_site_adp_type
_atom_site_occupancy
_atom_site_calc_flag
_atom_site_refinement_flags
_atom_site_disorder_assembly
_atom_site_disorder_group
Mo1 Mo 0.19182(3) 0.76987(4) 0.44222(2) 0.01554(8) Uani 1 d . . .
Mo2 Mo -0.06112(3) 0.98406(4) 0.35184(2) 0.01637(8) Uani 1 d . . .
Mo3 Mo 0.02000(3) 0.68256(4) 0.37387(2) 0.01595(8) Uani 1 d . . .
Mo4 Mo 0.37381(4) 0.91101(4) 0.31099(3) 0.01992(9) Uani 1 d . . .
Mo5 Mo 0.09969(4) 1.14315(4) 0.21907(2) 0.01991(9) Uani 1 d . . .
Mo6 Mo -0.07578(4) 1.05053(4) 0.14663(2) 0.02080(9) Uani 1 d . . .
Mo7 Mo 0.01083(4) 0.72872(4) 0.17048(2) 0.02209(9) Uani 1 d . . .
Mo8 Mo 0.27080(4) 0.50035(4) 0.26681(2) 0.01927(9) Uani 1 d . . .
Mo9 Mo 0.45577(4) 0.59811(4) 0.33580(2) 0.01896(9) Uani 1 d . . .
Mo10 Mo 0.47030(4) 0.78387(4) 0.16082(3) 0.02342(10) Uani 1 d . . .
Mo11 Mo 0.19657(4) 1.02684(4) 0.06649(2) 0.02503(10) Uani 1 d . . .
Mo12 Mo 0.29117(4) 0.67797(4) 0.09088(2) 0.02445(10) Uani 1 d . . .
P1 P 0.18753(10) 0.82135(10) 0.24249(6) 0.0150(2) Uani 1 d . . .
O1 O 0.2238(3) 0.7384(4) 0.5331(2) 0.0242(7) Uani 1 d . . .
O2 O -0.1838(3) 1.0796(3) 0.3890(2) 0.0254(8) Uani 1 d . . .
O3 O -0.0541(3) 0.6018(4) 0.4245(2) 0.0259(8) Uani 1 d . . .
O4 O 0.4352(4) 0.9727(4) 0.3481(3) 0.0309(9) Uani 1 d . . .
O5 O 0.0690(4) 1.2820(4) 0.2251(2) 0.0297(8) Uani 1 d . . .
O6 O -0.2108(4) 1.1366(4) 0.1116(2) 0.0335(9) Uani 1 d . . .
O7 O -0.0943(4) 0.7054(4) 0.1444(3) 0.0360(10) Uani 1 d . . .
O8 O 0.3165(4) 0.3502(3) 0.2948(2) 0.0289(8) Uani 1 d . . .
O9 O 0.5669(3) 0.4799(4) 0.3867(3) 0.0308(9) Uani 1 d . . .
O10 O 0.5912(4) 0.7757(4) 0.1046(3) 0.0369(10) Uani 1 d . . .
O11 O 0.2266(4) 1.0965(4) -0.0216(2) 0.0372(10) Uani 1 d . . .
O12 O 0.3494(5) 0.6342(4) 0.0112(2) 0.0403(11) Uani 1 d . . .
O13 O 0.0479(3) 0.9088(3) 0.43471(19) 0.0175(6) Uani 1 d . . .
O14 O -0.0882(3) 0.8405(3) 0.3826(2) 0.0188(6) Uani 1 d . . .
O15 O 0.1118(3) 0.6711(3) 0.45230(18) 0.0170(6) Uani 1 d . . .
O16 O 0.2698(3) 0.8727(3) 0.3888(2) 0.0204(7) Uani 1 d . . .
O17 O 0.0234(3) 1.0824(3) 0.3048(2) 0.0206(7) Uani 1 d . . .
O18 O -0.1066(3) 1.0142(3) 0.25118(19) 0.0203(7) Uani 1 d . . .
O19 O -0.0291(3) 0.7245(3) 0.2730(2) 0.0220(7) Uani 1 d . . .
O20 O 0.1631(3) 0.5576(3) 0.3429(2) 0.0204(7) Uani 1 d . . .
O21 O 0.3298(3) 0.6429(3) 0.4066(2) 0.0206(7) Uani 1 d . . .
O22 O 0.2497(3) 1.0483(4) 0.2591(2) 0.0246(7) Uani 1 d . . .
O23 O -0.0543(3) 1.1917(3) 0.1664(2) 0.0233(7) Uani 1 d . . .
O24 O -0.0467(4) 0.8975(3) 0.1398(2) 0.0262(8) Uani 1 d . . .
O25 O 0.1158(4) 0.5421(3) 0.2168(2) 0.0238(7) Uani 1 d . . .
O26 O 0.3903(3) 0.5209(3) 0.2992(2) 0.0237(7) Uani 1 d . . .
O27 O 0.4874(3) 0.7299(3) 0.3609(2) 0.0236(7) Uani 1 d . . .
O28 O 0.4699(3) 0.8795(4) 0.2245(2) 0.0262(8) Uani 1 d . . .
O29 O 0.1652(4) 1.1443(3) 0.1177(2) 0.0261(8) Uani 1 d . . .
O30 O 0.0299(4) 1.0709(3) 0.0619(2) 0.0270(8) Uani 1 d . . .
O31 O 0.1286(4) 0.7026(4) 0.0893(2) 0.0272(8) Uani 1 d . . .
O32 O 0.3281(4) 0.5273(3) 0.1644(2) 0.0245(7) Uani 1 d . . .
O33 O 0.5337(3) 0.6398(3) 0.2434(2) 0.0256(8) Uani 1 d . . .
O34 O 0.3463(4) 0.9301(4) 0.1046(2) 0.0280(8) Uani 1 d . . .
O35 O 0.2095(4) 0.8667(4) 0.0504(2) 0.0299(9) Uani 1 d . . .
O36 O 0.4087(4) 0.7030(3) 0.1198(2) 0.0269(8) Uani 1 d . . .
O37 O 0.1170(3) 0.8159(3) 0.31840(19) 0.0171(6) Uani 1 d . . .
O38 O 0.3151(3) 0.7910(3) 0.2567(2) 0.0192(6) Uani 1 d . . .
O39 O 0.1302(3) 0.9499(3) 0.19050(19) 0.0201(7) Uani 1 d . . .
O40 O 0.1883(3) 0.7270(3) 0.20707(19) 0.0195(6) Uani 1 d . . .
N11 N 0.7841(5) 0.4207(5) 0.2334(3) 0.0372(12) Uani 1 d . . .
H11 H 0.8295 0.4374 0.2527 0.045 Uiso 1 calc R . .
N12 N 0.7616(6) 0.4717(6) 0.1612(4) 0.0445(14) Uani 1 d . . .
C13 C 0.6904(8) 0.4470(8) 0.1340(5) 0.053(2) Uani 1 d . . .
H13 H 0.6735 0.4818 0.0831 0.063 Uiso 1 calc R . .
C14 C 0.6387(7) 0.3720(8) 0.1763(6) 0.053(2) Uani 1 d . . .
H14 H 0.5868 0.3583 0.1549 0.064 Uiso 1 calc R . .
C15 C 0.6661(8) 0.3182(7) 0.2509(5) 0.053(2) Uani 1 d . . .
H15 H 0.6347 0.2657 0.2814 0.063 Uiso 1 calc R . .
C16 C 0.7407(7) 0.3445(7) 0.2784(4) 0.0428(16) Uani 1 d . . .
H16 H 0.7615 0.3095 0.3286 0.051 Uiso 1 calc R . .
N21 N 0.1992(6) 0.2815(6) 0.4540(4) 0.0414(13) Uani 1 d . . .
H21 H 0.2168 0.3352 0.4603 0.05 Uiso 1 calc R . .
N22 N 0.2764(6) 0.1664(7) 0.4750(4) 0.0505(16) Uani 1 d . . .
C23 C 0.2440(7) 0.0864(7) 0.4647(4) 0.0451(17) Uani 1 d . . .
H23 H 0.2959 0.0048 0.4783 0.054 Uiso 1 calc R . .
C24 C 0.1414(7) 0.1170(6) 0.4358(4) 0.0406(15) Uani 1 d . . .
H24 H 0.1223 0.0575 0.4314 0.049 Uiso 1 calc R . .
C25 C 0.0654(6) 0.2356(6) 0.4130(4) 0.0359(13) Uani 1 d . . .
H25 H -0.0051 0.26 0.3909 0.043 Uiso 1 calc R . .
C26 C 0.0978(7) 0.3186(6) 0.4244(4) 0.0375(14) Uani 1 d . . .
H26 H 0.0476 0.4007 0.4109 0.045 Uiso 1 calc R . .
N31 N 0.5826(6) 0.0639(7) 0.1903(4) 0.0490(16) Uani 1 d . . .
H31 H 0.6284 0.0174 0.2272 0.059 Uiso 1 calc R . .
N32 N 0.5068(9) 0.1726(9) 0.1970(6) 0.077(3) Uani 1 d . . .
C33 C 0.4396(13) 0.2412(12) 0.1388(8) 0.094(5) Uani 1 d . . .
H33 H 0.3863 0.32 0.1395 0.113 Uiso 1 calc R . .
C34 C 0.4449(11) 0.2011(10) 0.0765(6) 0.073(3) Uani 1 d . . .
H34 H 0.3926 0.2513 0.0379 0.087 Uiso 1 calc R . .
C35 C 0.5230(10) 0.0928(10) 0.0716(5) 0.063(3) Uani 1 d . . .
H35 H 0.5303 0.0658 0.0292 0.075 Uiso 1 calc R . .
C36 C 0.5949(8) 0.0198(8) 0.1334(5) 0.052(2) Uani 1 d . . .
H36 H 0.6504 -0.0586 0.1337 0.063 Uiso 1 calc R . .
O41 O 0.9384(5) 0.3537(4) 0.0284(3) 0.0358(10) Uani 1 d . . .
O42 O 0.2760(4) 0.3170(5) 0.6557(3) 0.0471(12) Uani 1 d . . .
O43 O 0.8420(6) 0.6331(6) 0.0274(3) 0.0508(13) Uani 1 d . . .
O44 O 0.5226(5) 0.2802(6) 0.4846(3) 0.0537(15) Uani 1 d . . .
O45 O 0.0948(5) 0.5079(5) 0.7060(3) 0.0477(12) Uani 1 d . . .
O46 O 0.1683(7) 0.4271(6) 0.1080(4) 0.0629(17) Uani 1 d . . .
O47 O 0.3033(6) 0.0806(7) 0.6838(6) 0.090(3) Uani 1 d . . .
O48 O 0.5437(8) 0.1261(10) 0.3924(8) 0.115(4) Uani 1 d . . .
O49 O 0.2843(5) 0.4129(4) 0.4969(3) 0.0422(11) Uani 1 d . . .

loop_
_atom_site_aniso_label
_atom_site_aniso_U_11
_atom_site_aniso_U_22
_atom_site_aniso_U_33
_atom_site_aniso_U_23
_atom_site_aniso_U_13
_atom_site_aniso_U_12
Mo1 0.01540(17) 0.01682(18) 0.01288(16) -0.00115(13) -0.00220(13) -0.00677(14)
Mo2 0.01540(17) 0.01479(17) 0.01522(17) -0.00193(13) -0.00071(13) -0.00458(14)
Mo3 0.01582(17) 0.01494(17) 0.01581(17) -0.00058(13) -0.00249(13) -0.00701(14)
Mo4 0.01653(18) 0.01932(19) 0.0231(2) -0.00265(15) 0.00082(14) -0.00937(15)
Mo5 0.02198(19) 0.01417(18) 0.01870(19) -0.00038(14) 0.00098(15) -0.00673(15)
Mo6 0.0239(2) 0.01634(18) 0.01506(18) 0.00081(14) -0.00646(15) -0.00370(15)
Mo7 0.0279(2) 0.01853(19) 0.01768(19) -0.00199(15) -0.00964(16) -0.00674(16)
Mo8 0.02243(19) 0.01401(18) 0.01673(18) -0.00221(14) -0.00280(14) -0.00433(15)
Mo9 0.01406(17) 0.01635(18) 0.01979(19) -0.00091(14) -0.00123(14) -0.00312(14)
Mo10 0.0207(2) 0.0207(2) 0.0212(2) -0.00205(15) 0.00642(15) -0.00715(16)
Mo11 0.0309(2) 0.01677(19) 0.01448(18) 0.00249(14) 0.00319(16) -0.00492(17)
Mo12 0.0332(2) 0.0187(2) 0.01442(18) -0.00352(15) -0.00058(16) -0.00581(17)
P1 0.0161(5) 0.0128(5) 0.0118(5) -0.0001(4) -0.0011(4) -0.0044(4)
O1 0.0265(18) 0.0263(18) 0.0178(16) -0.0032(14) -0.0060(14) -0.0093(15)
O2 0.0210(17) 0.0206(17) 0.0263(18) -0.0072(14) 0.0040(14) -0.0030(14)
O3 0.0250(18) 0.0253(18) 0.0279(19) 0.0003(15) -0.0043(15) -0.0146(16)
O4 0.028(2) 0.037(2) 0.037(2) -0.0118(18) -0.0001(17) -0.0206(18)
O5 0.034(2) 0.0204(18) 0.030(2) -0.0039(15) 0.0029(16) -0.0111(16)
O6 0.035(2) 0.025(2) 0.029(2) -0.0007(16) -0.0135(17) -0.0023(17)
O7 0.042(2) 0.033(2) 0.036(2) -0.0035(18) -0.0209(19) -0.016(2)
O8 0.034(2) 0.0164(17) 0.028(2) -0.0032(14) -0.0050(16) -0.0043(15)
O9 0.0193(17) 0.028(2) 0.033(2) -0.0006(16) -0.0057(15) -0.0033(15)
O10 0.028(2) 0.035(2) 0.035(2) -0.0081(19) 0.0127(18) -0.0084(18)
O11 0.044(3) 0.030(2) 0.0198(19) 0.0032(16) 0.0069(17) -0.0091(19)
O12 0.062(3) 0.028(2) 0.0156(18) -0.0084(16) 0.0045(19) -0.007(2)
O13 0.0152(15) 0.0191(15) 0.0157(15) -0.0045(12) -0.0007(11) -0.0052(12)
O14 0.0145(15) 0.0187(16) 0.0194(16) -0.0018(12) -0.0019(12) -0.0055(12)
O15 0.0194(15) 0.0167(15) 0.0132(14) 0.0017(11) -0.0032(11) -0.0088(13)
O16 0.0178(15) 0.0215(16) 0.0216(16) -0.0044(13) 0.0015(13) -0.0098(13)
O17 0.0224(17) 0.0227(17) 0.0168(15) -0.0033(13) 0.0013(13) -0.0117(14)
O18 0.0234(17) 0.0211(16) 0.0145(15) -0.0003(12) -0.0036(12) -0.0097(14)
O19 0.0229(17) 0.0211(17) 0.0206(17) -0.0038(13) -0.0062(13) -0.0074(14)
O20 0.0219(16) 0.0171(15) 0.0184(16) -0.0024(12) -0.0051(13) -0.0051(13)
O21 0.0174(15) 0.0177(16) 0.0221(17) -0.0010(13) -0.0015(13) -0.0060(13)
O22 0.0222(17) 0.0226(17) 0.0246(18) -0.0022(14) 0.0013(14) -0.0091(14)
O23 0.0236(17) 0.0159(16) 0.0212(17) 0.0000(13) -0.0040(14) -0.0025(14)
O24 0.033(2) 0.0202(17) 0.0210(17) -0.0023(14) -0.0075(15) -0.0073(15)
O25 0.0298(19) 0.0181(16) 0.0217(17) -0.0025(13) -0.0089(14) -0.0076(15)
O26 0.0215(17) 0.0220(17) 0.0228(17) -0.0049(14) -0.0005(13) -0.0061(14)
O27 0.0182(16) 0.0235(18) 0.0266(18) -0.0022(14) -0.0042(14) -0.0083(14)
O28 0.0220(17) 0.0251(18) 0.0280(19) -0.0012(15) 0.0042(14) -0.0125(15)
O29 0.031(2) 0.0179(16) 0.0205(17) 0.0015(13) 0.0023(14) -0.0081(15)
O30 0.033(2) 0.0195(17) 0.0158(16) 0.0017(13) -0.0036(14) -0.0033(15)
O31 0.039(2) 0.0230(18) 0.0163(16) -0.0023(14) -0.0075(15) -0.0095(16)
O32 0.034(2) 0.0147(15) 0.0181(16) -0.0023(13) -0.0009(14) -0.0055(14)
O33 0.0210(17) 0.0193(17) 0.0273(19) -0.0025(14) 0.0019(14) -0.0042(14)
O34 0.0284(19) 0.0192(17) 0.0255(19) 0.0016(14) 0.0038(15) -0.0076(15)
O35 0.041(2) 0.0175(17) 0.0202(18) -0.0018(14) -0.0005(16) -0.0056(16)
O36 0.0298(19) 0.0186(17) 0.0221(18) -0.0012(14) 0.0001(15) -0.0047(15)
O37 0.0179(15) 0.0173(15) 0.0137(14) -0.0025(12) -0.0004(11) -0.0066(12)
O38 0.0164(15) 0.0178(15) 0.0196(16) -0.0027(12) 0.0007(12) -0.0060(13)
O39 0.0217(16) 0.0160(15) 0.0148(15) 0.0024(12) -0.0007(12) -0.0056(13)
O40 0.0215(16) 0.0176(16) 0.0150(15) -0.0029(12) -0.0033(12) -0.0046(13)
N11 0.036(3) 0.033(3) 0.035(3) -0.011(2) -0.001(2) -0.007(2)
N12 0.046(3) 0.038(3) 0.036(3) -0.005(2) 0.003(3) -0.012(3)
C13 0.060(5) 0.048(4) 0.034(4) -0.011(3) -0.010(3) -0.007(4)
C14 0.039(4) 0.053(5) 0.070(6) -0.030(4) -0.005(4) -0.012(3)
C15 0.049(4) 0.035(4) 0.066(5) -0.010(4) 0.007(4) -0.016(3)
C16 0.044(4) 0.035(3) 0.032(3) -0.005(3) 0.005(3) -0.008(3)
N21 0.048(3) 0.042(3) 0.039(3) -0.010(2) 0.008(3) -0.028(3)
N22 0.041(3) 0.058(4) 0.043(4) -0.008(3) 0.002(3) -0.018(3)
C23 0.050(4) 0.030(3) 0.033(3) -0.002(3) 0.005(3) -0.006(3)
C24 0.059(4) 0.036(3) 0.033(3) -0.016(3) 0.007(3) -0.024(3)
C25 0.041(3) 0.035(3) 0.030(3) -0.007(2) -0.001(2) -0.016(3)
C26 0.045(4) 0.027(3) 0.037(3) -0.007(2) 0.003(3) -0.016(3)
N31 0.045(4) 0.055(4) 0.055(4) -0.025(3) 0.010(3) -0.026(3)
N32 0.082(6) 0.062(5) 0.083(6) -0.045(5) -0.010(5) -0.010(5)
C33 0.099(9) 0.068(7) 0.100(10) -0.045(7) -0.039(8) 0.004(6)
C34 0.084(8) 0.065(6) 0.057(6) -0.017(5) -0.012(5) -0.018(6)
C35 0.089(7) 0.068(6) 0.046(5) -0.028(4) 0.017(5) -0.044(6)
C36 0.057(5) 0.052(5) 0.054(5) -0.026(4) 0.028(4) -0.032(4)
O41 0.049(3) 0.027(2) 0.028(2) -0.0042(17) -0.0058(19) -0.013(2)
O42 0.030(2) 0.054(3) 0.053(3) -0.009(3) -0.008(2) -0.015(2)
O43 0.066(4) 0.056(3) 0.037(3) -0.012(2) 0.002(2) -0.032(3)
O44 0.045(3) 0.071(4) 0.044(3) 0.005(3) -0.007(2) -0.035(3)
O45 0.048(3) 0.040(3) 0.055(3) -0.013(2) -0.005(2) -0.017(2)
O46 0.096(5) 0.061(4) 0.041(3) -0.017(3) -0.005(3) -0.039(4)
O47 0.041(3) 0.067(5) 0.155(8) 0.001(5) -0.053(4) -0.019(3)
O48 0.058(5) 0.106(8) 0.202(13) -0.072(8) -0.011(6) -0.032(5)
O49 0.050(3) 0.031(2) 0.048(3) 0.007(2) -0.017(2) -0.024(2)

loop_
_atom_type_symbol
_atom_type_description
_atom_type_scat_dispersion_real
_atom_type_scat_dispersion_imag
_atom_type_scat_source
C C 0.0033 0.0016 'International Tables Vol C Tables 4.2.6.8 and 6.1.1.4'
H H 0 0 'International Tables Vol C Tables 4.2.6.8 and 6.1.1.4'
Mo Mo -1.6832 0.6857 'International Tables Vol C Tables 4.2.6.8 and 6.1.1.4'
N N 0.0061 0.0033 'International Tables Vol C Tables 4.2.6.8 and 6.1.1.4'
O O 0.0106 0.006 'International Tables Vol C Tables 4.2.6.8 and 6.1.1.4'
P P 0.1023 0.0942 'International Tables Vol C Tables 4.2.6.8 and 6.1.1.4'

loop_
_geom_angle_atom_site_label_1
_geom_angle_atom_site_label_2
_geom_angle_atom_site_label_3
_geom_angle
_geom_angle_site_symmetry_1
_geom_angle_site_symmetry_3
_geom_angle_publ_flag
O1 Mo1 O13 101.7(2) . . ?
O1 Mo1 O15 100.83(19) . . ?
O13 Mo1 O15 91.40(16) . . ?
O1 Mo1 O16 102.6(2) . . ?
O13 Mo1 O16 88.55(18) . . ?
O15 Mo1 O16 156.08(15) . . ?
O1 Mo1 O21 101.5(2) . . ?
O13 Mo1 O21 156.64(16) . . ?
O15 Mo1 O21 86.09(16) . . ?
O16 Mo1 O21 84.58(18) . . ?
O1 Mo1 O37 171.48(16) . . ?
O13 Mo1 O37 73.17(18) . . ?
O15 Mo1 O37 72.83(15) . . ?
O16 Mo1 O37 84.30(16) . . ?
O21 Mo1 O37 83.93(19) . . ?
O2 Mo2 O14 100.7(2) . . ?
O2 Mo2 O18 102.4(2) . . ?
O14 Mo2 O18 89.61(18) . . ?
O2 Mo2 O17 102.6(2) . . ?
O14 Mo2 O17 156.71(16) . . ?
O18 Mo2 O17 85.95(18) . . ?
O2 Mo2 O13 102.2(2) . . ?
O14 Mo2 O13 87.24(17) . . ?
O18 Mo2 O13 155.27(16) . . ?
O17 Mo2 O13 87.32(17) . . ?
O2 Mo2 O37 169.51(16) . . ?
O14 Mo2 O37 71.03(15) . . ?
O18 Mo2 O37 84.26(19) . . ?
O17 Mo2 O37 85.77(16) . . ?
O13 Mo2 O37 71.52(17) . . ?
O3 Mo3 O14 100.9(2) . . ?
O3 Mo3 O19 102.8(2) . . ?
O14 Mo3 O19 89.6(2) . . ?
O3 Mo3 O20 101.3(2) . . ?
O14 Mo3 O20 157.86(16) . . ?
O19 Mo3 O20 85.8(2) . . ?
O3 Mo3 O15 100.76(19) . . ?
O14 Mo3 O15 88.60(18) . . ?
O19 Mo3 O15 156.32(16) . . ?
O20 Mo3 O15 87.05(18) . . ?
O3 Mo3 O37 170.13(17) . . ?
O14 Mo3 O37 72.15(16) . . ?
O19 Mo3 O37 84.44(16) . . ?
O20 Mo3 O37 85.84(16) . . ?
O15 Mo3 O37 72.54(15) . . ?
O4 Mo4 O22 101.5(2) . . ?
O4 Mo4 O28 103.6(2) . . ?
O22 Mo4 O28 95.4(2) . . ?
O4 Mo4 O16 104.4(2) . . ?
O22 Mo4 O16 92.26(19) . . ?
O28 Mo4 O16 148.80(17) . . ?
O4 Mo4 O27 95.7(2) . . ?
O22 Mo4 O27 162.61(17) . . ?
O28 Mo4 O27 83.1(2) . . ?
O16 Mo4 O27 80.77(19) . . ?
O4 Mo4 O38 170.63(18) . . ?
O22 Mo4 O38 86.90(17) . . ?
O28 Mo4 O38 71.14(17) . . ?
O16 Mo4 O38 79.15(16) . . ?
O27 Mo4 O38 76.18(16) . . ?
O5 Mo5 O17 104.1(2) . . ?
O5 Mo5 O22 103.2(2) . . ?
O17 Mo5 O22 93.5(2) . . ?
O5 Mo5 O29 103.0(2) . . ?
O17 Mo5 O29 150.39(17) . . ?
O22 Mo5 O29 91.6(2) . . ?
O5 Mo5 O23 96.9(2) . . ?
O17 Mo5 O23 83.81(19) . . ?
O22 Mo5 O23 159.76(17) . . ?
O29 Mo5 O23 81.4(2) . . ?
O6 Mo6 O18 103.6(2) . . ?
O6 Mo6 O24 102.1(2) . . ?
O18 Mo6 O24 93.7(2) . . ?
O6 Mo6 O30 104.0(2) . . ?
O18 Mo6 O30 149.66(18) . . ?
O24 Mo6 O30 92.7(2) . . ?
O6 Mo6 O23 95.9(2) . . ?
O18 Mo6 O23 82.92(18) . . ?
O24 Mo6 O23 161.98(16) . . ?
O30 Mo6 O23 81.96(19) . . ?
O6 Mo6 O39 171.54(18) . . ?
O18 Mo6 O39 80.13(19) . . ?
O24 Mo6 O39 85.05(18) . . ?
O30 Mo6 O39 70.90(18) . . ?
O23 Mo6 O39 76.93(16) . . ?
O7 Mo7 O24 102.8(2) . . ?
O7 Mo7 O19 103.1(2) . . ?
O24 Mo7 O19 93.7(2) . . ?
O7 Mo7 O31 103.4(2) . . ?
O24 Mo7 O31 94.5(2) . . ?
O19 Mo7 O31 149.79(18) . . ?
O7 Mo7 O25 93.9(2) . . ?
O24 Mo7 O25 163.32(17) . . ?
O19 Mo7 O25 81.8(2) . . ?
O31 Mo7 O25 82.1(2) . . ?
O7 Mo7 O40 169.99(19) . . ?
O24 Mo7 O40 86.35(19) . . ?
O19 Mo7 O40 80.17(18) . . ?
O31 Mo7 O40 71.40(17) . . ?
O25 Mo7 O40 77.07(17) . . ?
O8 Mo8 O20 104.7(2) . . ?
O8 Mo8 O26 102.7(2) . . ?
O20 Mo8 O26 93.18(18) . . ?
O8 Mo8 O32 103.2(2) . . ?
O20 Mo8 O32 149.55(17) . . ?
O26 Mo8 O32 92.5(2) . . ?
O8 Mo8 O25 97.0(2) . . ?
O20 Mo8 O25 82.25(18) . . ?
O26 Mo8 O25 160.23(16) . . ?
O32 Mo8 O25 82.4(2) . . ?
O9 Mo9 O21 104.7(2) . . ?
O9 Mo9 O26 101.9(2) . . ?
O21 Mo9 O26 92.63(18) . . ?
O9 Mo9 O33 102.6(2) . . ?
O21 Mo9 O33 149.65(17) . . ?
O26 Mo9 O33 94.6(2) . . ?
O9 Mo9 O27 94.8(2) . . ?
O21 Mo9 O27 81.87(17) . . ?
O26 Mo9 O27 163.22(16) . . ?
O33 Mo9 O27 82.75(19) . . ?
O9 Mo9 O38 169.77(18) . . ?
O21 Mo9 O38 79.85(18) . . ?
O26 Mo9 O38 86.85(17) . . ?
O33 Mo9 O38 71.20(18) . . ?
O27 Mo9 O38 76.60(16) . . ?
O10 Mo10 O36 102.2(2) . . ?
O10 Mo10 O33 102.3(2) . . ?
O36 Mo10 O33 89.6(2) . . ?
O10 Mo10 O34 102.3(2) . . ?
O36 Mo10 O34 83.9(2) . . ?
O33 Mo10 O34 155.36(17) . . ?
O10 Mo10 O28 101.1(2) . . ?
O36 Mo10 O28 156.42(17) . . ?
O33 Mo10 O28 89.0(2) . . ?
O34 Mo10 O28 87.6(2) . . ?
O10 Mo10 O38 171.1(2) . . ?
O36 Mo10 O38 84.91(17) . . ?
O33 Mo10 O38 72.24(18) . . ?
O34 Mo10 O38 83.50(18) . . ?
O28 Mo10 O38 72.27(17) . . ?
O11 Mo11 O34 102.5(2) . . ?
O11 Mo11 O29 100.6(2) . . ?
O34 Mo11 O29 93.1(2) . . ?
O11 Mo11 O30 101.1(3) . . ?
O34 Mo11 O30 154.32(17) . . ?
O29 Mo11 O30 92.6(2) . . ?
O11 Mo11 O35 101.3(2) . . ?
O34 Mo11 O35 84.5(2) . . ?
O29 Mo11 O35 157.98(16) . . ?
O30 Mo11 O35 80.9(2) . . ?
O11 Mo11 O39 172.70(18) . . ?
O34 Mo11 O39 84.1(2) . . ?
O29 Mo11 O39 75.59(18) . . ?
O30 Mo11 O39 73.18(19) . . ?
O35 Mo11 O39 82.39(17) . . ?
O12 Mo12 O36 103.3(3) . . ?
O12 Mo12 O32 101.9(2) . . ?
O36 Mo12 O32 93.4(2) . . ?
O12 Mo12 O31 101.1(3) . . ?
O36 Mo12 O31 153.63(17) . . ?
O32 Mo12 O31 91.4(2) . . ?
O12 Mo12 O35 102.1(2) . . ?
O36 Mo12 O35 84.8(2) . . ?
O32 Mo12 O35 155.61(17) . . ?
O31 Mo12 O35 80.3(2) . . ?
O12 Mo12 O40 171.6(2) . . ?
O36 Mo12 O40 84.60(17) . . ?
O32 Mo12 O40 74.29(18) . . ?
O31 Mo12 O40 71.79(18) . . ?
O35 Mo12 O40 81.33(18) . . ?
O37 P1 O38 108.7(2) . . ?
O37 P1 O39 109.0(2) . . ?
O38 P1 O39 109.6(2) . . ?
O37 P1 O40 108.9(2) . . ?
O38 P1 O40 109.4(2) . . ?
O39 P1 O40 111.1(2) . . ?
Mo1 O13 Mo2 126.5(2) . . ?
Mo3 O14 Mo2 127.52(19) . . ?
Mo1 O15 Mo3 124.86(18) . . ?
Mo4 O16 Mo1 150.8(2) . . ?
Mo5 O17 Mo2 148.7(2) . . ?
Mo6 O18 Mo2 149.6(2) . . ?
Mo7 O19 Mo3 149.3(2) . . ?
Mo8 O20 Mo3 149.7(2) . . ?
Mo9 O21 Mo1 149.4(2) . . ?
Mo4 O22 Mo5 157.8(2) . . ?
Mo5 O23 Mo6 116.41(19) . . ?
Mo6 O24 Mo7 156.3(2) . . ?
Mo8 O25 Mo7 115.7(2) . . ?
Mo9 O26 Mo8 156.8(2) . . ?
Mo9 O27 Mo4 115.51(19) . . ?
Mo4 O28 Mo10 127.6(2) . . ?
Mo11 O29 Mo5 126.2(2) . . ?
Mo6 O30 Mo11 125.9(2) . . ?
Mo7 O31 Mo12 126.4(2) . . ?
Mo8 O32 Mo12 127.6(2) . . ?
Mo9 O33 Mo10 127.4(2) . . ?
Mo11 O34 Mo10 155.8(2) . . ?
Mo12 O35 Mo11 142.7(2) . . ?
Mo12 O36 Mo10 155.5(2) . . ?
P1 O37 Mo3 125.8(2) . . ?
P1 O37 Mo1 126.3(2) . . ?
Mo3 O37 Mo1 89.25(14) . . ?
P1 O37 Mo2 125.8(2) . . ?
Mo3 O37 Mo2 89.25(14) . . ?
Mo1 O37 Mo2 88.57(17) . . ?
P1 O38 Mo10 125.2(2) . . ?
P1 O38 Mo9 125.8(2) . . ?
Mo10 O38 Mo9 89.09(16) . . ?
P1 O38 Mo4 125.1(2) . . ?
Mo10 O38 Mo4 88.90(14) . . ?
Mo9 O38 Mo4 91.42(15) . . ?
P1 O39 Mo11 127.7(2) . . ?
P1 O39 Mo6 124.9(2) . . ?
Mo11 O39 Mo6 89.41(17) . . ?
P1 O40 Mo12 127.1(2) . . ?
P1 O40 Mo7 124.7(2) . . ?
Mo12 O40 Mo7 90.00(15) . . ?
N12 N11 C16 123.9(7) . . ?
N12 N11 H11 118.1 . . ?
C16 N11 H11 118.1 . . ?
C13 N12 N11 116.7(7) . . ?
N12 C13 C14 123.8(8) . . ?
N12 C13 H13 118.1 . . ?
C14 C13 H13 118.1 . . ?
C15 C14 C13 118.1(8) . . ?
C15 C14 H14 121 . . ?
C13 C14 H14 121 . . ?
C16 C15 C14 117.6(8) . . ?
C16 C15 H15 121.2 . . ?
C14 C15 H15 121.2 . . ?
N11 C16 C15 120.0(7) . . ?
N11 C16 H16 120 . . ?
C15 C16 H16 120 . . ?
C26 N21 N22 124.2(7) . . ?
C26 N21 H21 117.9 . . ?
N22 N21 H21 117.9 . . ?
N21 N22 C23 115.4(7) . . ?
C24 C23 N22 123.8(7) . . ?
C24 C23 H23 118.1 . . ?
N22 C23 H23 118.1 . . ?
C23 C24 C25 119.5(7) . . ?
C23 C24 H24 120.3 . . ?
C25 C24 H24 120.3 . . ?
C24 C25 C26 116.9(7) . . ?
C24 C25 H25 121.6 . . ?
C26 C25 H25 121.6 . . ?
N21 C26 C25 120.1(7) . . ?
N21 C26 H26 120 . . ?
C25 C26 H26 120 . . ?
C36 N31 N32 126.4(9) . . ?
C36 N31 H31 116.8 . . ?
N32 N31 H31 116.8 . . ?
C33 N32 N31 114.7(9) . . ?
N32 C33 C34 122.8(11) . . ?
N32 C33 H33 118.6 . . ?
C34 C33 H33 118.6 . . ?
C35 C34 C33 120.5(11) . . ?
C35 C34 H34 119.8 . . ?
C33 C34 H34 119.8 . . ?
C34 C35 C36 116.7(9) . . ?
C34 C35 H35 121.6 . . ?
C36 C35 H35 121.6 . . ?
N31 C36 C35 118.8(9) . . ?
N31 C36 H36 120.6 . . ?
C35 C36 H36 120.6 . . ?

loop_
_geom_bond_atom_site_label_1
_geom_bond_atom_site_label_2
_geom_bond_distance
_geom_bond_site_symmetry_2
_geom_bond_publ_flag
Mo1 O1 1.690(4) . ?
Mo1 O13 1.874(4) . ?
Mo1 O15 1.907(4) . ?
Mo1 O16 1.935(4) . ?
Mo1 O21 1.955(4) . ?
Mo1 O37 2.446(5) . ?
Mo2 O2 1.677(4) . ?
Mo2 O14 1.925(4) . ?
Mo2 O18 1.929(5) . ?
Mo2 O17 1.931(4) . ?
Mo2 O13 1.961(5) . ?
Mo2 O37 2.460(5) . ?
Mo3 O3 1.679(4) . ?
Mo3 O14 1.903(4) . ?
Mo3 O19 1.919(5) . ?
Mo3 O20 1.938(4) . ?
Mo3 O15 1.955(4) . ?
Mo3 O37 2.427(4) . ?
Mo4 O4 1.674(4) . ?
Mo4 O22 1.867(5) . ?
Mo4 O28 1.869(5) . ?
Mo4 O16 1.884(4) . ?
Mo4 O27 2.109(5) . ?
Mo4 O38 2.496(4) . ?
Mo5 O5 1.681(4) . ?
Mo5 O17 1.860(4) . ?
Mo5 O22 1.870(5) . ?
Mo5 O29 1.918(5) . ?
Mo5 O23 2.089(4) . ?
Mo6 O6 1.677(5) . ?
Mo6 O18 1.867(4) . ?
Mo6 O24 1.870(4) . ?
Mo6 O30 1.914(5) . ?
Mo6 O23 2.097(4) . ?
Mo6 O39 2.490(5) . ?
Mo7 O7 1.670(4) . ?
Mo7 O24 1.873(5) . ?
Mo7 O19 1.874(5) . ?
Mo7 O31 1.918(5) . ?
Mo7 O25 2.121(5) . ?
Mo7 O40 2.454(4) . ?
Mo8 O8 1.673(4) . ?
Mo8 O20 1.858(5) . ?
Mo8 O26 1.876(4) . ?
Mo8 O32 1.898(5) . ?
Mo8 O25 2.098(4) . ?
Mo9 O9 1.683(5) . ?
Mo9 O21 1.871(5) . ?
Mo9 O26 1.872(4) . ?
Mo9 O33 1.877(5) . ?
Mo9 O27 2.103(4) . ?
Mo9 O38 2.481(5) . ?
Mo10 O10 1.676(5) . ?
Mo10 O36 1.927(5) . ?
Mo10 O33 1.941(5) . ?
Mo10 O34 1.945(5) . ?
Mo10 O28 1.951(5) . ?
Mo10 O38 2.398(5) . ?
Mo11 O11 1.678(5) . ?
Mo11 O34 1.856(5) . ?
Mo11 O29 1.885(5) . ?
Mo11 O30 1.935(4) . ?
Mo11 O35 2.100(5) . ?
Mo11 O39 2.380(5) . ?
Mo12 O12 1.675(5) . ?
Mo12 O36 1.856(5) . ?
Mo12 O32 1.900(5) . ?
Mo12 O31 1.944(4) . ?
Mo12 O35 2.095(5) . ?
Mo12 O40 2.421(5) . ?
P1 O37 1.532(4) . ?
P1 O38 1.535(4) . ?
P1 O39 1.538(4) . ?
P1 O40 1.544(4) . ?
N11 N12 1.318(9) . ?
N11 C16 1.336(10) . ?
N11 H11 0.86 . ?
N12 C13 1.303(12) . ?
C13 C14 1.378(14) . ?
C13 H13 0.93 . ?
C14 C15 1.372(14) . ?
C14 H14 0.93 . ?
C15 C16 1.357(12) . ?
C15 H15 0.93 . ?
C16 H16 0.93 . ?
N21 C26 1.311(10) . ?
N21 N22 1.328(10) . ?
N21 H21 0.86 . ?
N22 C23 1.341(11) . ?
C23 C24 1.338(12) . ?
C23 H23 0.93 . ?
C24 C25 1.358(10) . ?
C24 H24 0.93 . ?
C25 C26 1.386(9) . ?
C25 H25 0.93 . ?
C26 H26 0.93 . ?
N31 C36 1.303(11) . ?
N31 N32 1.317(11) . ?
N31 H31 0.86 . ?
N32 C33 1.316(16) . ?
C33 C34 1.387(15) . ?
C33 H33 0.93 . ?
C34 C35 1.311(15) . ?
C34 H34 0.93 . ?
C35 C36 1.400(15) . ?
C35 H35 0.93 . ?
C36 H36 0.93 . ?

loop_
_geom_hbond_atom_site_label_D
_geom_hbond_atom_site_label_H
_geom_hbond_atom_site_label_A
_geom_hbond_distance_DH
_geom_hbond_distance_HA
_geom_hbond_distance_DA
_geom_hbond_angle_DHA
_geom_hbond_site_symmetry_A
N11 H11 O45 0.86 1.79 2.647(9) 171.6 2_666
N21 H21 O49 0.86 1.9 2.728(8) 162.6 .
N31 H31 O47 0.86 1.82 2.665(12) 167.9 2_656

loop_
_geom_torsion_atom_site_label_1
_geom_torsion_atom_site_label_2
_geom_torsion_atom_site_label_3
_geom_torsion_atom_site_label_4
_geom_torsion
_geom_torsion_site_symmetry_1
_geom_torsion_site_symmetry_2
_geom_torsion_site_symmetry_3
_geom_torsion_site_symmetry_4
_geom_torsion_publ_flag
O1 Mo1 O13 Mo2 -168.1(2) . . . . ?
O15 Mo1 O13 Mo2 -66.8(2) . . . . ?
O16 Mo1 O13 Mo2 89.3(3) . . . . ?
O21 Mo1 O13 Mo2 16.6(5) . . . . ?
O37 Mo1 O13 Mo2 4.83(19) . . . . ?
O2 Mo2 O13 Mo1 166.4(2) . . . . ?
O14 Mo2 O13 Mo1 66.1(2) . . . . ?
O18 Mo2 O13 Mo1 -17.0(5) . . . . ?
O17 Mo2 O13 Mo1 -91.3(3) . . . . ?
O37 Mo2 O13 Mo1 -4.84(19) . . . . ?
O3 Mo3 O14 Mo2 170.8(2) . . . . ?
O19 Mo3 O14 Mo2 -86.3(3) . . . . ?
O20 Mo3 O14 Mo2 -8.6(6) . . . . ?
O15 Mo3 O14 Mo2 70.1(2) . . . . ?
O37 Mo3 O14 Mo2 -2.0(2) . . . . ?
O2 Mo2 O14 Mo3 -171.3(2) . . . . ?
O18 Mo2 O14 Mo3 86.1(3) . . . . ?
O17 Mo2 O14 Mo3 7.3(5) . . . . ?
O13 Mo2 O14 Mo3 -69.4(3) . . . . ?
O37 Mo2 O14 Mo3 2.0(2) . . . . ?
O1 Mo1 O15 Mo3 167.3(2) . . . . ?
O13 Mo1 O15 Mo3 65.0(3) . . . . ?
O16 Mo1 O15 Mo3 -24.5(5) . . . . ?
O21 Mo1 O15 Mo3 -91.7(3) . . . . ?
O37 Mo1 O15 Mo3 -6.87(19) . . . . ?
O3 Mo3 O15 Mo1 -165.6(2) . . . . ?
O14 Mo3 O15 Mo1 -64.8(2) . . . . ?
O19 Mo3 O15 Mo1 21.0(5) . . . . ?
O20 Mo3 O15 Mo1 93.5(3) . . . . ?
O37 Mo3 O15 Mo1 6.93(19) . . . . ?
O4 Mo4 O16 Mo1 -146.5(4) . . . . ?
O22 Mo4 O16 Mo1 111.0(4) . . . . ?
O28 Mo4 O16 Mo1 6.7(7) . . . . ?
O27 Mo4 O16 Mo1 -53.0(4) . . . . ?
O38 Mo4 O16 Mo1 24.6(4) . . . . ?
O1 Mo1 O16 Mo4 127.6(4) . . . . ?
O13 Mo1 O16 Mo4 -130.7(4) . . . . ?
O15 Mo1 O16 Mo4 -40.6(7) . . . . ?
O21 Mo1 O16 Mo4 26.9(4) . . . . ?
O37 Mo1 O16 Mo4 -57.5(4) . . . . ?
O5 Mo5 O17 Mo2 145.8(4) . . . . ?
O22 Mo5 O17 Mo2 -109.6(4) . . . . ?
O29 Mo5 O17 Mo2 -10.1(7) . . . . ?
O23 Mo5 O17 Mo2 50.3(4) . . . . ?
O2 Mo2 O17 Mo5 -127.4(4) . . . . ?
O14 Mo2 O17 Mo5 54.0(7) . . . . ?
O18 Mo2 O17 Mo5 -25.5(4) . . . . ?
O13 Mo2 O17 Mo5 130.7(4) . . . . ?
O37 Mo2 O17 Mo5 59.0(4) . . . . ?
O6 Mo6 O18 Mo2 -145.5(4) . . . . ?
O24 Mo6 O18 Mo2 111.1(4) . . . . ?
O30 Mo6 O18 Mo2 9.5(6) . . . . ?
O23 Mo6 O18 Mo2 -51.1(4) . . . . ?
O39 Mo6 O18 Mo2 26.8(4) . . . . ?
O2 Mo2 O18 Mo6 128.4(4) . . . . ?
O14 Mo2 O18 Mo6 -130.7(4) . . . . ?
O17 Mo2 O18 Mo6 26.4(4) . . . . ?
O13 Mo2 O18 Mo6 -48.2(6) . . . . ?
O37 Mo2 O18 Mo6 -59.7(4) . . . . ?
O7 Mo7 O19 Mo3 144.9(4) . . . . ?
O24 Mo7 O19 Mo3 -111.0(4) . . . . ?
O31 Mo7 O19 Mo3 -5.6(7) . . . . ?
O25 Mo7 O19 Mo3 52.8(4) . . . . ?
O40 Mo7 O19 Mo3 -25.4(4) . . . . ?
O3 Mo3 O19 Mo7 -128.0(4) . . . . ?
O14 Mo3 O19 Mo7 131.0(4) . . . . ?
O20 Mo3 O19 Mo7 -27.3(4) . . . . ?
O15 Mo3 O19 Mo7 45.4(7) . . . . ?
O37 Mo3 O19 Mo7 58.9(4) . . . . ?
O8 Mo8 O20 Mo3 -146.4(4) . . . . ?
O26 Mo8 O20 Mo3 109.6(4) . . . . ?
O32 Mo8 O20 Mo3 9.2(7) . . . . ?
O25 Mo8 O20 Mo3 -51.1(4) . . . . ?
O3 Mo3 O20 Mo8 128.1(4) . . . . ?
O14 Mo3 O20 Mo8 -52.6(7) . . . . ?
O19 Mo3 O20 Mo8 25.9(4) . . . . ?
O15 Mo3 O20 Mo8 -131.5(4) . . . . ?
O37 Mo3 O20 Mo8 -58.8(4) . . . . ?
O9 Mo9 O21 Mo1 143.9(4) . . . . ?
O26 Mo9 O21 Mo1 -113.0(4) . . . . ?
O33 Mo9 O21 Mo1 -9.2(7) . . . . ?
O27 Mo9 O21 Mo1 51.1(4) . . . . ?
O38 Mo9 O21 Mo1 -26.7(4) . . . . ?
O1 Mo1 O21 Mo9 -127.0(4) . . . . ?
O13 Mo1 O21 Mo9 48.3(7) . . . . ?
O15 Mo1 O21 Mo9 132.8(4) . . . . ?
O16 Mo1 O21 Mo9 -25.2(4) . . . . ?
O37 Mo1 O21 Mo9 59.6(4) . . . . ?
O4 Mo4 O22 Mo5 -146.5(6) . . . . ?
O28 Mo4 O22 Mo5 108.4(6) . . . . ?
O16 Mo4 O22 Mo5 -41.3(6) . . . . ?
O27 Mo4 O22 Mo5 24.5(10) . . . . ?
O38 Mo4 O22 Mo5 37.7(6) . . . . ?
O5 Mo5 O22 Mo4 146.7(6) . . . . ?
O17 Mo5 O22 Mo4 41.3(6) . . . . ?
O29 Mo5 O22 Mo4 -109.5(6) . . . . ?
O23 Mo5 O22 Mo4 -40.2(9) . . . . ?
O5 Mo5 O23 Mo6 -177.1(2) . . . . ?
O17 Mo5 O23 Mo6 -73.5(2) . . . . ?
O22 Mo5 O23 Mo6 9.7(6) . . . . ?
O29 Mo5 O23 Mo6 80.7(2) . . . . ?
O6 Mo6 O23 Mo5 176.2(2) . . . . ?
O18 Mo6 O23 Mo5 73.1(2) . . . . ?
O24 Mo6 O23 Mo5 -6.9(6) . . . . ?
O30 Mo6 O23 Mo5 -80.5(2) . . . . ?
O39 Mo6 O23 Mo5 -8.34(17) . . . . ?
O6 Mo6 O24 Mo7 -143.1(6) . . . . ?
O18 Mo6 O24 Mo7 -38.3(6) . . . . ?
O30 Mo6 O24 Mo7 112.0(6) . . . . ?
O23 Mo6 O24 Mo7 40.1(10) . . . . ?
O39 Mo6 O24 Mo7 41.5(6) . . . . ?
O7 Mo7 O24 Mo6 142.7(6) . . . . ?
O19 Mo7 O24 Mo6 38.4(6) . . . . ?
O31 Mo7 O24 Mo6 -112.5(6) . . . . ?
O25 Mo7 O24 Mo6 -35.3(11) . . . . ?
O40 Mo7 O24 Mo6 -41.5(6) . . . . ?
O8 Mo8 O25 Mo7 178.7(2) . . . . ?
O20 Mo8 O25 Mo7 74.7(2) . . . . ?
O26 Mo8 O25 Mo7 -3.0(6) . . . . ?
O32 Mo8 O25 Mo7 -78.9(2) . . . . ?
O7 Mo7 O25 Mo8 -177.9(2) . . . . ?
O24 Mo7 O25 Mo8 0.2(7) . . . . ?
O19 Mo7 O25 Mo8 -75.3(2) . . . . ?
O31 Mo7 O25 Mo8 79.1(2) . . . . ?
O40 Mo7 O25 Mo8 6.46(17) . . . . ?
O9 Mo9 O26 Mo8 147.9(6) . . . . ?
O21 Mo9 O26 Mo8 42.3(6) . . . . ?
O33 Mo9 O26 Mo8 -108.2(6) . . . . ?
O27 Mo9 O26 Mo8 -28.0(10) . . . . ?
O38 Mo9 O26 Mo8 -37.4(6) . . . . ?
O8 Mo8 O26 Mo9 -147.1(6) . . . . ?
O20 Mo8 O26 Mo9 -41.3(6) . . . . ?
O32 Mo8 O26 Mo9 108.8(6) . . . . ?
O25 Mo8 O26 Mo9 34.6(9) . . . . ?
O9 Mo9 O27 Mo4 179.2(2) . . . . ?
O21 Mo9 O27 Mo4 -76.6(2) . . . . ?
O26 Mo9 O27 Mo4 -4.8(7) . . . . ?
O33 Mo9 O27 Mo4 77.2(2) . . . . ?
O38 Mo9 O27 Mo4 4.83(17) . . . . ?
O4 Mo4 O27 Mo9 179.9(2) . . . . ?
O22 Mo4 O27 Mo9 8.8(7) . . . . ?
O28 Mo4 O27 Mo9 -77.0(2) . . . . ?
O16 Mo4 O27 Mo9 76.2(2) . . . . ?
O38 Mo4 O27 Mo9 -4.81(17) . . . . ?
O4 Mo4 O28 Mo10 168.9(3) . . . . ?
O22 Mo4 O28 Mo10 -87.8(3) . . . . ?
O16 Mo4 O28 Mo10 15.6(5) . . . . ?
O27 Mo4 O28 Mo10 74.8(3) . . . . ?
O38 Mo4 O28 Mo10 -2.9(2) . . . . ?
O10 Mo10 O28 Mo4 -170.9(3) . . . . ?
O36 Mo10 O28 Mo4 18.2(6) . . . . ?
O33 Mo10 O28 Mo4 -68.6(3) . . . . ?
O34 Mo10 O28 Mo4 87.0(3) . . . . ?
O38 Mo10 O28 Mo4 3.1(2) . . . . ?
O11 Mo11 O29 Mo5 169.7(3) . . . . ?
O34 Mo11 O29 Mo5 -87.0(3) . . . . ?
O30 Mo11 O29 Mo5 68.0(3) . . . . ?
O35 Mo11 O29 Mo5 -3.9(7) . . . . ?
O39 Mo11 O29 Mo5 -3.9(2) . . . . ?
O5 Mo5 O29 Mo11 -169.3(3) . . . . ?
O17 Mo5 O29 Mo11 -13.2(5) . . . . ?
O22 Mo5 O29 Mo11 86.8(3) . . . . ?
O23 Mo5 O29 Mo11 -74.1(3) . . . . ?
O6 Mo6 O30 Mo11 165.3(3) . . . . ?
O18 Mo6 O30 Mo11 10.4(5) . . . . ?
O24 Mo6 O30 Mo11 -91.5(3) . . . . ?
O23 Mo6 O30 Mo11 71.3(3) . . . . ?
O39 Mo6 O30 Mo11 -7.6(2) . . . . ?
O11 Mo11 O30 Mo6 -167.5(3) . . . . ?
O34 Mo11 O30 Mo6 36.5(6) . . . . ?
O29 Mo11 O30 Mo6 -66.2(3) . . . . ?
O35 Mo11 O30 Mo6 92.6(3) . . . . ?
O39 Mo11 O30 Mo6 7.9(2) . . . . ?
O7 Mo7 O31 Mo12 -165.0(3) . . . . ?
O24 Mo7 O31 Mo12 90.7(3) . . . . ?
O19 Mo7 O31 Mo12 -14.5(5) . . . . ?
O25 Mo7 O31 Mo12 -72.9(3) . . . . ?
O40 Mo7 O31 Mo12 6.1(2) . . . . ?
O12 Mo12 O31 Mo7 169.2(3) . . . . ?
O36 Mo12 O31 Mo7 -33.8(5) . . . . ?
O32 Mo12 O31 Mo7 66.8(3) . . . . ?
O35 Mo12 O31 Mo7 -90.2(3) . . . . ?
O40 Mo12 O31 Mo7 -6.2(2) . . . . ?
O8 Mo8 O32 Mo12 169.9(3) . . . . ?
O20 Mo8 O32 Mo12 14.2(5) . . . . ?
O26 Mo8 O32 Mo12 -86.4(3) . . . . ?
O25 Mo8 O32 Mo12 74.5(3) . . . . ?
O12 Mo12 O32 Mo8 -169.4(3) . . . . ?
O36 Mo12 O32 Mo8 86.2(3) . . . . ?
O31 Mo12 O32 Mo8 -67.8(3) . . . . ?
O35 Mo12 O32 Mo8 1.3(6) . . . . ?
O40 Mo12 O32 Mo8 2.8(2) . . . . ?
O9 Mo9 O33 Mo10 -169.1(3) . . . . ?
O21 Mo9 O33 Mo10 -15.7(5) . . . . ?
O26 Mo9 O33 Mo10 87.6(3) . . . . ?
O27 Mo9 O33 Mo10 -75.8(3) . . . . ?
O38 Mo9 O33 Mo10 2.5(2) . . . . ?
O10 Mo10 O33 Mo9 170.2(3) . . . . ?
O36 Mo10 O33 Mo9 -87.3(3) . . . . ?
O34 Mo10 O33 Mo9 -13.0(6) . . . . ?
O28 Mo10 O33 Mo9 69.1(3) . . . . ?
O38 Mo10 O33 Mo9 -2.6(2) . . . . ?
O11 Mo11 O34 Mo10 -139.0(6) . . . . ?
O29 Mo11 O34 Mo10 119.4(6) . . . . ?
O30 Mo11 O34 Mo10 16.9(9) . . . . ?
O35 Mo11 O34 Mo10 -38.6(6) . . . . ?
O39 Mo11 O34 Mo10 44.3(6) . . . . ?
O10 Mo10 O34 Mo11 140.3(6) . . . . ?
O36 Mo10 O34 Mo11 39.1(6) . . . . ?
O33 Mo10 O34 Mo11 -36.5(9) . . . . ?
O28 Mo10 O34 Mo11 -118.9(6) . . . . ?
O38 Mo10 O34 Mo11 -46.5(6) . . . . ?
O12 Mo12 O35 Mo11 -129.0(4) . . . . ?
O36 Mo12 O35 Mo11 -26.5(4) . . . . ?
O32 Mo12 O35 Mo11 60.3(7) . . . . ?
O31 Mo12 O35 Mo11 131.7(4) . . . . ?
O40 Mo12 O35 Mo11 58.8(4) . . . . ?
O11 Mo11 O35 Mo12 127.7(4) . . . . ?
O34 Mo11 O35 Mo12 26.1(4) . . . . ?
O29 Mo11 O35 Mo12 -58.7(7) . . . . ?
O30 Mo11 O35 Mo12 -132.7(4) . . . . ?
O39 Mo11 O35 Mo12 -58.7(4) . . . . ?
O12 Mo12 O36 Mo10 142.1(5) . . . . ?
O32 Mo12 O36 Mo10 -114.7(6) . . . . ?
O31 Mo12 O36 Mo10 -14.7(8) . . . . ?
O35 Mo12 O36 Mo10 40.9(6) . . . . ?
O40 Mo12 O36 Mo10 -40.9(5) . . . . ?
O10 Mo10 O36 Mo12 -142.1(6) . . . . ?
O33 Mo10 O36 Mo12 115.4(6) . . . . ?
O34 Mo10 O36 Mo12 -40.7(6) . . . . ?
O28 Mo10 O36 Mo12 28.8(8) . . . . ?
O38 Mo10 O36 Mo12 43.2(5) . . . . ?
O38 P1 O37 Mo3 -119.8(2) . . . . ?
O39 P1 O37 Mo3 120.8(2) . . . . ?
O40 P1 O37 Mo3 -0.6(3) . . . . ?
O38 P1 O37 Mo1 0.9(3) . . . . ?
O39 P1 O37 Mo1 -118.6(3) . . . . ?
O40 P1 O37 Mo1 120.0(2) . . . . ?
O38 P1 O37 Mo2 120.3(2) . . . . ?
O39 P1 O37 Mo2 0.8(3) . . . . ?
O40 P1 O37 Mo2 -120.6(2) . . . . ?
O14 Mo3 O37 P1 -134.1(3) . . . . ?
O19 Mo3 O37 P1 -42.7(3) . . . . ?
O20 Mo3 O37 P1 43.4(3) . . . . ?
O15 Mo3 O37 P1 131.6(3) . . . . ?
O14 Mo3 O37 Mo1 89.84(19) . . . . ?
O19 Mo3 O37 Mo1 -178.78(14) . . . . ?
O20 Mo3 O37 Mo1 -92.64(18) . . . . ?
O15 Mo3 O37 Mo1 -4.43(12) . . . . ?
O14 Mo3 O37 Mo2 1.26(12) . . . . ?
O19 Mo3 O37 Mo2 92.64(19) . . . . ?
O20 Mo3 O37 Mo2 178.79(13) . . . . ?
O15 Mo3 O37 Mo2 -93.01(19) . . . . ?
O13 Mo1 O37 P1 131.9(3) . . . . ?
O15 Mo1 O37 P1 -131.2(3) . . . . ?
O16 Mo1 O37 P1 41.7(3) . . . . ?
O21 Mo1 O37 P1 -43.4(2) . . . . ?
O13 Mo1 O37 Mo3 -92.36(16) . . . . ?
O15 Mo1 O37 Mo3 4.53(12) . . . . ?
O16 Mo1 O37 Mo3 177.43(14) . . . . ?
O21 Mo1 O37 Mo3 92.30(16) . . . . ?
O13 Mo1 O37 Mo2 -3.09(12) . . . . ?
O15 Mo1 O37 Mo2 93.81(16) . . . . ?
O16 Mo1 O37 Mo2 -93.30(16) . . . . ?
O21 Mo1 O37 Mo2 -178.42(14) . . . . ?
O2 Mo2 O37 P1 172.9(8) . . . . ?
O14 Mo2 O37 P1 134.1(3) . . . . ?
O18 Mo2 O37 P1 42.5(3) . . . . ?
O17 Mo2 O37 P1 -43.8(3) . . . . ?
O13 Mo2 O37 P1 -132.4(3) . . . . ?
O2 Mo2 O37 Mo3 37.5(9) . . . . ?
O14 Mo2 O37 Mo3 -1.26(12) . . . . ?
O18 Mo2 O37 Mo3 -92.82(16) . . . . ?
O17 Mo2 O37 Mo3 -179.16(14) . . . . ?
O13 Mo2 O37 Mo3 92.25(16) . . . . ?
O2 Mo2 O37 Mo1 -51.8(9) . . . . ?
O14 Mo2 O37 Mo1 -90.53(16) . . . . ?
O18 Mo2 O37 Mo1 177.91(14) . . . . ?
O17 Mo2 O37 Mo1 91.57(16) . . . . ?
O13 Mo2 O37 Mo1 2.98(12) . . . . ?
O37 P1 O38 Mo10 179.9(2) . . . . ?
O39 P1 O38 Mo10 -61.0(3) . . . . ?
O40 P1 O38 Mo10 61.1(3) . . . . ?
O37 P1 O38 Mo9 60.8(3) . . . . ?
O39 P1 O38 Mo9 179.9(2) . . . . ?
O40 P1 O38 Mo9 -58.0(3) . . . . ?
O37 P1 O38 Mo4 -62.2(3) . . . . ?
O39 P1 O38 Mo4 56.9(3) . . . . ?
O40 P1 O38 Mo4 179.0(2) . . . . ?
O36 Mo10 O38 P1 -42.1(3) . . . . ?
O33 Mo10 O38 P1 -133.3(3) . . . . ?
O34 Mo10 O38 P1 42.3(3) . . . . ?
O28 Mo10 O38 P1 131.9(3) . . . . ?
O36 Mo10 O38 Mo9 92.79(17) . . . . ?
O33 Mo10 O38 Mo9 1.54(14) . . . . ?
O34 Mo10 O38 Mo9 177.18(16) . . . . ?
O28 Mo10 O38 Mo9 -93.24(18) . . . . ?
O36 Mo10 O38 Mo4 -175.78(14) . . . . ?
O33 Mo10 O38 Mo4 92.97(18) . . . . ?
O34 Mo10 O38 Mo4 -91.39(18) . . . . ?
O28 Mo10 O38 Mo4 -1.81(14) . . . . ?
O9 Mo9 O38 P1 -173.5(9) . . . . ?
O21 Mo9 O38 P1 -56.4(3) . . . . ?
O26 Mo9 O38 P1 36.8(3) . . . . ?
O33 Mo9 O38 P1 132.8(3) . . . . ?
O27 Mo9 O38 P1 -140.4(3) . . . . ?
O9 Mo9 O38 Mo10 52.1(10) . . . . ?
O21 Mo9 O38 Mo10 169.16(15) . . . . ?
O26 Mo9 O38 Mo10 -97.60(17) . . . . ?
O33 Mo9 O38 Mo10 -1.60(15) . . . . ?
O27 Mo9 O38 Mo10 85.19(16) . . . . ?
O9 Mo9 O38 Mo4 -36.8(10) . . . . ?
O21 Mo9 O38 Mo4 80.28(16) . . . . ?
O26 Mo9 O38 Mo4 173.53(14) . . . . ?
O33 Mo9 O38 Mo4 -90.48(18) . . . . ?
O27 Mo9 O38 Mo4 -3.69(13) . . . . ?
O22 Mo4 O38 P1 -35.1(3) . . . . ?
O28 Mo4 O38 P1 -131.9(3) . . . . ?
O16 Mo4 O38 P1 57.8(3) . . . . ?
O27 Mo4 O38 P1 140.8(3) . . . . ?
O22 Mo4 O38 Mo10 98.66(18) . . . . ?
O28 Mo4 O38 Mo10 1.90(14) . . . . ?
O16 Mo4 O38 Mo10 -168.43(15) . . . . ?
O27 Mo4 O38 Mo10 -85.38(17) . . . . ?
O22 Mo4 O38 Mo9 -172.28(15) . . . . ?
O28 Mo4 O38 Mo9 90.96(19) . . . . ?
O16 Mo4 O38 Mo9 -79.37(18) . . . . ?
O27 Mo4 O38 Mo9 3.68(13) . . . . ?
O37 P1 O39 Mo11 177.1(2) . . . . ?
O38 P1 O39 Mo11 58.2(3) . . . . ?
O40 P1 O39 Mo11 -62.9(3) . . . . ?
O37 P1 O39 Mo6 -61.3(3) . . . . ?
O38 P1 O39 Mo6 179.8(2) . . . . ?
O40 P1 O39 Mo6 58.7(3) . . . . ?
O34 Mo11 O39 P1 -37.2(3) . . . . ?
O29 Mo11 O39 P1 -132.0(3) . . . . ?
O30 Mo11 O39 P1 130.7(3) . . . . ?
O35 Mo11 O39 P1 48.0(3) . . . . ?
O34 Mo11 O39 Mo6 -172.87(16) . . . . ?
O29 Mo11 O39 Mo6 92.35(18) . . . . ?
O30 Mo11 O39 Mo6 -4.90(14) . . . . ?
O35 Mo11 O39 Mo6 -87.62(18) . . . . ?
O18 Mo6 O39 P1 56.5(3) . . . . ?
O24 Mo6 O39 P1 -38.1(3) . . . . ?
O30 Mo6 O39 P1 -132.6(3) . . . . ?
O23 Mo6 O39 P1 141.5(3) . . . . ?
O18 Mo6 O39 Mo11 -165.83(15) . . . . ?
O24 Mo6 O39 Mo11 99.57(18) . . . . ?
O30 Mo6 O39 Mo11 5.02(14) . . . . ?
O23 Mo6 O39 Mo11 -80.88(17) . . . . ?
O37 P1 O40 Mo12 -176.5(2) . . . . ?
O38 P1 O40 Mo12 -57.8(3) . . . . ?
O39 P1 O40 Mo12 63.4(3) . . . . ?
O37 P1 O40 Mo7 61.9(3) . . . . ?
O38 P1 O40 Mo7 -179.4(2) . . . . ?
O39 P1 O40 Mo7 -58.2(3) . . . . ?
O36 Mo12 O40 P1 36.4(3) . . . . ?
O32 Mo12 O40 P1 131.6(3) . . . . ?
O31 Mo12 O40 P1 -131.6(3) . . . . ?
O35 Mo12 O40 P1 -49.1(3) . . . . ?
O36 Mo12 O40 Mo7 171.96(15) . . . . ?
O32 Mo12 O40 Mo7 -92.9(2) . . . . ?
O31 Mo12 O40 Mo7 3.89(13) . . . . ?
O35 Mo12 O40 Mo7 86.43(19) . . . . ?
O7 Mo7 O40 P1 -167.0(10) . . . . ?
O24 Mo7 O40 P1 37.3(3) . . . . ?
O19 Mo7 O40 P1 -57.1(3) . . . . ?
O31 Mo7 O40 P1 133.3(3) . . . . ?
O25 Mo7 O40 P1 -140.9(3) . . . . ?
O7 Mo7 O40 Mo12 55.8(11) . . . . ?
O24 Mo7 O40 Mo12 -99.91(19) . . . . ?
O19 Mo7 O40 Mo12 165.69(15) . . . . ?
O31 Mo7 O40 Mo12 -3.95(14) . . . . ?
O25 Mo7 O40 Mo12 81.90(18) . . . . ?
C16 N11 N12 C13 1.6(10) . . . . ?
N11 N12 C13 C14 0.2(12) . . . . ?
N12 C13 C14 C15 -1.6(13) . . . . ?
C13 C14 C15 C16 1.3(12) . . . . ?
N12 N11 C16 C15 -1.8(11) . . . . ?
C14 C15 C16 N11 0.3(11) . . . . ?
C26 N21 N22 C23 -0.7(10) . . . . ?
N21 N22 C23 C24 -0.4(11) . . . . ?
N22 C23 C24 C25 2.1(11) . . . . ?
C23 C24 C25 C26 -2.6(10) . . . . ?
N22 N21 C26 C25 0.0(11) . . . . ?
C24 C25 C26 N21 1.7(10) . . . . ?
C36 N31 N32 C33 -0.9(17) . . . . ?
N31 N32 C33 C34 2(2) . . . . ?
N32 C33 C34 C35 -4(2) . . . . ?
C33 C34 C35 C36 3.1(18) . . . . ?
N32 N31 C36 C35 0.7(14) . . . . ?
C34 C35 C36 N31 -1.8(14) . . . . ?
